data_1519632
loop_
_publ_author_name
'Graser, Lilian'
'Reich, Robert M.'
'Cokoja, Mirza'
'P\"othig, Alexander'
'K\"uhn, Fritz E.'

_publ_section_title
;
 Aryl-substituted organomolybdenum(ii) complexes as olefin epoxidation
 catalysts
;
_journal_issue 10
_journal_name_full 'Catal. Sci. Technol.'
_journal_page_first 4772
_journal_paper_doi 10.1039/C5CY00447K
_journal_volume 5
_journal_year 2015
_chemical_compound_source 'see text'
_chemical_formula_moiety 'C15 H12 Mo O3'
_chemical_formula_sum 'C15 H12 Mo O3'
_chemical_formula_weight 336.19
_space_group_IT_number 61
_symmetry_cell_setting orthorhombic
_symmetry_Int_Tables_number 61
_symmetry_space_group_name_Hall '-P 2ac 2ab'
_symmetry_space_group_name_H-M 'P b c a'
_atom_sites_solution_hydrogens geom
_atom_sites_solution_primary direct
_atom_sites_solution_secondary difmap
_audit_update_record
;
2015-03-19 deposited with the CCDC.
2015-05-13 downloaded from the CCDC.
;
_cell_angle_alpha 90
_cell_angle_beta 90
_cell_angle_gamma 90
_cell_formula_units_Z 8
_cell_length_a 16.6109(4)
_cell_length_b 8.7885(2)
_cell_length_c 17.8015(5)
_cell_measurement_reflns_used 9727
_cell_measurement_temperature 123
_cell_measurement_theta_max 25.3402
_cell_measurement_theta_min 2.5961
_cell_volume 2598.75(11)
_computing_cell_refinement 'SAINT (Bruker, 2008b)'
_computing_data_collection 'APEX II Control Software (Bruker, 2008a)'
_computing_data_reduction 'SAINT (Bruker, 2008b)'
_computing_molecular_graphics 'PLATON (Spek, 2011)'
_computing_publication_material 'PLATON (Spek, 2011), enCIFer (Allen, 2004)'
_computing_structure_refinement 'SHELXL97 (Sheldrick, 1997), SHELXLE (Huebschle, 2011)'
_computing_structure_solution 'SHELXS97 (Sheldrick, 1997)'
_diffrn_ambient_temperature 123
_diffrn_detector ' CCD plate '
_diffrn_detector_area_resol_mean 16
_diffrn_measured_fraction_theta_full 1.000
_diffrn_measured_fraction_theta_max 1.000
_diffrn_measurement_device ' \k-geometry diffractometer '
_diffrn_measurement_device_type ' Bruker APEX-II CCD '
_diffrn_measurement_method ' phi- and omega-rotation '
_diffrn_radiation_monochromator 'MONTEL optic'
_diffrn_radiation_probe x-ray
_diffrn_radiation_source 'rotating anode FR591'
_diffrn_radiation_type MoK\a
_diffrn_radiation_wavelength 0.71073
_diffrn_reflns_av_R_equivalents 0.0368
_diffrn_reflns_av_sigmaI/netI 0.0107
_diffrn_reflns_limit_h_max 20
_diffrn_reflns_limit_h_min -20
_diffrn_reflns_limit_k_max 10
_diffrn_reflns_limit_k_min -10
_diffrn_reflns_limit_l_max 21
_diffrn_reflns_limit_l_min -21
_diffrn_reflns_number 74161
_diffrn_reflns_reduction_process
;
;
_diffrn_reflns_theta_full 25.35
_diffrn_reflns_theta_max 25.35
_diffrn_reflns_theta_min 2.29
_exptl_absorpt_coefficient_mu 1.009
_exptl_absorpt_correction_T_max 0.931
_exptl_absorpt_correction_T_min 0.847
_exptl_absorpt_correction_type multi-scan
_exptl_absorpt_process_details 'SADABS, Bruker, 2008b'
_exptl_crystal_colour yellow
_exptl_crystal_density_diffrn 1.719
_exptl_crystal_density_method 'Not Measured'
_exptl_crystal_description fragment
_exptl_crystal_F_000 1344
_exptl_crystal_size_max 0.170
_exptl_crystal_size_mid 0.130
_exptl_crystal_size_min 0.070
_refine_diff_density_max 1.585
_refine_diff_density_min -0.390
_refine_diff_density_rms 0.071
_refine_ls_extinction_method none
_refine_ls_goodness_of_fit_ref 1.051
_refine_ls_hydrogen_treatment refall
_refine_ls_matrix_type full
_refine_ls_number_parameters 220
_refine_ls_number_reflns 2382
_refine_ls_number_restraints 0
_refine_ls_restrained_S_all 1.051
_refine_ls_R_factor_all 0.0237
_refine_ls_R_factor_gt 0.0213
_refine_ls_shift/su_max 0.002
_refine_ls_shift/su_mean 0.000
_refine_ls_structure_factor_coef Fsqd
_refine_ls_weighting_details 'calc w=1/[\s^2^(Fo^2^)+(0.0297P)^2^+3.7007P] where P=(Fo^2^+2Fc^2^)/3'
_refine_ls_weighting_scheme calc
_refine_ls_wR_factor_gt 0.0559
_refine_ls_wR_factor_ref 0.0581
_reflns_number_gt 2194
_reflns_number_total 2382
_reflns_threshold_expression I>2\s(I)
_cod_data_source_file c5cy00447k2.cif
_cod_data_source_block grali3_0ma
_cod_depositor_comments
;
The following automatic conversions were performed:

'_symmetry_cell_setting' value 'Orthorhombic' changed to
'orthorhombic' according to
/usr/data/users/saulius/crontab/automatic-downloads/rss-feeds/RSC/lib/dictionaries/cif_core.dic
dictionary named 'cif_core.dic' version 2.4.2 from 2011-04-26.

Automatic conversion script
Id: cif_fix_values 3271 2015-04-21 07:52:19Z andrius 

 Adding full bibliography for 1519632--1519633.cif.
;
_cod_database_code 1519632

loop_
_symmetry_equiv_pos_site_id
_symmetry_equiv_pos_as_xyz
1 x,y,z
2 1/2-x,-y,1/2+z
3 1/2+x,1/2-y,-z
4 -x,1/2+y,1/2-z
5 -x,-y,-z
6 1/2+x,y,1/2-z
7 1/2-x,1/2+y,z
8 x,1/2-y,1/2+z

loop_
_atom_site_aniso_label
_atom_site_aniso_U_11
_atom_site_aniso_U_22
_atom_site_aniso_U_33
_atom_site_aniso_U_23
_atom_site_aniso_U_13
_atom_site_aniso_U_12
Mo1 0.0129(1) 0.0127(1) 0.0126(1) 0.0005(1) 0.0001(1) 0.0013(1)
O1 0.0249(9) 0.0176(10) 0.0360(10) 0.0038(8) 0.0002(7) 0.0027(7)
O2 0.0214(9) 0.0415(10) 0.0259(9) 0.0071(8) -0.0077(8) 0.0003(8)
O3 0.0203(8) 0.0357(10) 0.0248(9) -0.0011(8) 0.0056(8) -0.0059(7)
C1 0.0212(11) 0.0149(11) 0.0216(12) 0.0032(10) 0.0035(9) 0.0076(9)
C2 0.0130(10) 0.0193(11) 0.0196(11) -0.0040(9) -0.0002(9) 0.0045(9)
C3 0.0149(11) 0.0211(11) 0.0208(12) 0.0001(9) 0.0044(9) 0.0042(9)
C4 0.0210(11) 0.0259(12) 0.0159(12) -0.0050(9) 0.0009(9) 0.0073(10)
C5 0.0178(11) 0.0153(11) 0.0283(13) -0.0076(9) 0.0014(9) 0.0019(9)
C6 0.0211(11) 0.0167(11) 0.0175(11) -0.0010(9) -0.0007(9) -0.0008(10)
C7 0.0213(11) 0.0160(10) 0.0121(11) -0.0059(8) -0.0006(9) 0.0023(9)
C8 0.0183(11) 0.0228(12) 0.0157(11) -0.0036(9) -0.0016(9) 0.0026(9)
C9 0.0268(12) 0.0196(11) 0.0168(11) -0.0013(9) -0.0005(10) -0.0017(10)
C10 0.0333(13) 0.0200(12) 0.0156(12) -0.0013(9) -0.0040(10) 0.0081(10)
C11 0.0203(12) 0.0327(14) 0.0203(12) -0.0072(10) -0.0056(9) 0.0056(10)
C12 0.0197(12) 0.0274(12) 0.0138(11) -0.0040(9) -0.0016(10) -0.0036(10)
C13 0.0138(11) 0.0225(13) 0.0173(11) -0.0009(10) 0.0007(8) 0.0019(9)
C14 0.0198(11) 0.0205(11) 0.0193(12) 0.0022(9) 0.0041(10) -0.0003(9)
C15 0.0207(11) 0.0155(11) 0.0162(11) -0.0010(9) -0.0028(10) 0.0001(9)

loop_
_atom_site_label
_atom_site_type_symbol
_atom_site_thermal_displace_type
_atom_site_fract_x
_atom_site_fract_y
_atom_site_fract_z
_atom_site_occupancy
_atom_site_U_iso_or_equiv
_atom_site_calc_flag
Mo1 Mo Uani 0.40893(1) 0.23201(2) 0.60517(1) 1.000 0.0127(1) d
O1 O Uani 0.40605(9) -0.11974(19) 0.63335(10) 1.000 0.0262(6) d
O2 O Uani 0.55067(10) 0.1827(2) 0.71840(10) 1.000 0.0296(5) d
O3 O Uani 0.56777(10) 0.2979(2) 0.51599(9) 1.000 0.0269(5) d
C1 C Uani 0.32889(13) 0.4416(3) 0.57600(14) 1.000 0.0192(7) d
C2 C Uani 0.27548(13) 0.3189(3) 0.59050(13) 1.000 0.0173(6) d
C3 C Uani 0.28403(13) 0.2760(3) 0.66626(14) 1.000 0.0189(7) d
C4 C Uani 0.34312(13) 0.3709(3) 0.69905(13) 1.000 0.0209(7) d
C5 C Uani 0.36989(14) 0.4752(3) 0.64338(13) 1.000 0.0205(7) d
C6 C Uani 0.38339(14) 0.1214(3) 0.48511(12) 1.000 0.0184(6) d
C7 C Uani 0.36054(13) 0.2363(2) 0.42764(12) 1.000 0.0165(6) d
C8 C Uani 0.41805(14) 0.3223(3) 0.38914(12) 1.000 0.0189(7) d
C9 C Uani 0.39596(14) 0.4322(3) 0.33737(13) 1.000 0.0211(7) d
C10 C Uani 0.31588(15) 0.4602(3) 0.32223(13) 1.000 0.0230(7) d
C11 C Uani 0.25760(15) 0.3734(3) 0.35757(12) 1.000 0.0244(7) d
C12 C Uani 0.27946(15) 0.2629(3) 0.40922(13) 1.000 0.0203(7) d
C13 C Uani 0.40809(12) 0.0079(3) 0.62149(13) 1.000 0.0179(7) d
C14 C Uani 0.49820(13) 0.2018(3) 0.67800(13) 1.000 0.0199(7) d
C15 C Uani 0.50828(13) 0.2731(2) 0.54637(13) 1.000 0.0175(6) d
H1 H Uiso 0.3343(15) 0.489(3) 0.5313(16) 1.000 0.026(7) d
H2 H Uiso 0.2431(14) 0.273(3) 0.5573(13) 1.000 0.009(6) d
H3 H Uiso 0.2554(15) 0.199(3) 0.6897(13) 1.000 0.017(6) d
H4 H Uiso 0.3593(15) 0.369(3) 0.7483(15) 1.000 0.022(6) d
H5 H Uiso 0.4077(15) 0.551(3) 0.6502(14) 1.000 0.021(7) d
H6A H Uiso 0.3424(15) 0.052(3) 0.4907(13) 1.000 0.020(6) d
H6B H Uiso 0.4305(15) 0.065(3) 0.4715(13) 1.000 0.019(6) d
H8 H Uiso 0.4745(16) 0.306(3) 0.3981(12) 1.000 0.015(6) d
H9 H Uiso 0.4352(16) 0.489(3) 0.3136(15) 1.000 0.025(7) d
H10 H Uiso 0.3027(15) 0.533(3) 0.2883(14) 1.000 0.024(7) d
H11 H Uiso 0.2026(17) 0.391(3) 0.3463(14) 1.000 0.024(7) d
H12 H Uiso 0.2406(16) 0.207(3) 0.4310(14) 1.000 0.019(6) d

loop_
_atom_type_symbol
_atom_type_description
_atom_type_scat_dispersion_real
_atom_type_scat_dispersion_imag
_atom_type_scat_source
C C 0.0033 0.0016 ' International Tables Vol C Tables 4.2.6.8 and 6.1.1.4'
H H 0.0000 0.0000 ' International Tables Vol C Tables 4.2.6.8 and 6.1.1.4'
Mo Mo -1.6832 0.6857 ' International Tables Vol C Tables 4.2.6.8 and 6.1.1.4'
O O 0.0106 0.0060 ' International Tables Vol C Tables 4.2.6.8 and 6.1.1.4'

loop_
_geom_angle_atom_site_label_1
_geom_angle_atom_site_label_2
_geom_angle_atom_site_label_3
_geom_angle
_geom_angle_publ_flag
C1 Mo1 C2 35.25(8) yes
C1 Mo1 C3 58.32(9) yes
C1 Mo1 C4 58.69(9) yes
C1 Mo1 C5 35.20(8) yes
C1 Mo1 C6 91.21(9) yes
C1 Mo1 C13 144.15(8) yes
C1 Mo1 C14 132.58(10) yes
C1 Mo1 C15 102.29(8) yes
C2 Mo1 C3 34.60(8) yes
C2 Mo1 C4 58.09(8) yes
C2 Mo1 C5 58.33(8) yes
C2 Mo1 C6 82.28(8) yes
C2 Mo1 C13 109.26(9) yes
C2 Mo1 C14 144.74(9) yes
C2 Mo1 C15 131.55(8) yes
C3 Mo1 C4 34.90(8) yes
C3 Mo1 C5 58.32(9) yes
C3 Mo1 C6 108.74(8) yes
C3 Mo1 C13 95.06(9) yes
C3 Mo1 C14 112.02(9) yes
C3 Mo1 C15 159.61(8) yes
C4 Mo1 C5 35.40(9) yes
C4 Mo1 C6 140.27(8) yes
C4 Mo1 C13 114.11(9) yes
C4 Mo1 C14 87.27(9) yes
C4 Mo1 C15 132.00(8) yes
C5 Mo1 C6 125.77(8) yes
C5 Mo1 C13 149.44(9) yes
C5 Mo1 C14 98.01(9) yes
C5 Mo1 C15 102.58(8) yes
C6 Mo1 C13 74.12(9) yes
C6 Mo1 C14 131.49(9) yes
C6 Mo1 C15 75.52(8) yes
C13 Mo1 C14 77.17(10) yes
C13 Mo1 C15 105.21(8) yes
C14 Mo1 C15 75.42(9) yes
Mo1 C1 C2 73.48(14) yes
Mo1 C1 C5 72.58(14) yes
C2 C1 C5 107.8(2) no
Mo1 C2 C1 71.27(13) yes
Mo1 C2 C3 73.29(13) yes
C1 C2 C3 108.3(2) no
Mo1 C3 C2 72.11(13) yes
Mo1 C3 C4 71.25(13) yes
C2 C3 C4 107.9(2) no
Mo1 C4 C3 73.85(14) yes
Mo1 C4 C5 72.08(14) yes
C3 C4 C5 108.0(2) no
Mo1 C5 C1 72.22(15) yes
Mo1 C5 C4 72.52(15) yes
C1 C5 C4 107.9(2) no
Mo1 C6 C7 112.65(16) yes
C6 C7 C8 122.0(2) no
C6 C7 C12 121.2(2) no
C8 C7 C12 116.8(2) no
C7 C8 C9 121.5(2) no
C8 C9 C10 120.7(2) no
C9 C10 C11 119.2(2) no
C10 C11 C12 120.3(2) no
C7 C12 C11 121.5(2) no
Mo1 C13 O1 177.4(2) yes
Mo1 C14 O2 178.2(2) yes
Mo1 C15 O3 176.3(2) yes
Mo1 C1 H1 120.3(16) no
C2 C1 H1 125.0(17) no
C5 C1 H1 127.2(17) no
Mo1 C2 H2 119.5(16) no
C1 C2 H2 126.7(16) no
C3 C2 H2 124.9(16) no
Mo1 C3 H3 122.4(16) no
C2 C3 H3 125.1(15) no
C4 C3 H3 127.0(15) no
Mo1 C4 H4 122.4(16) no
C3 C4 H4 126.0(16) no
C5 C4 H4 125.9(16) no
Mo1 C5 H5 120.7(16) no
C1 C5 H5 126.2(16) no
C4 C5 H5 125.9(16) no
Mo1 C6 H6A 107.8(15) no
Mo1 C6 H6B 107.0(14) no
C7 C6 H6A 109.6(16) no
C7 C6 H6B 112.7(15) no
H6A C6 H6B 107(2) no
C7 C8 H8 120.3(15) no
C9 C8 H8 118.2(15) no
C8 C9 H9 119.7(16) no
C10 C9 H9 119.6(16) no
C9 C10 H10 119.3(16) no
C11 C10 H10 121.5(16) no
C10 C11 H11 119.2(16) no
C12 C11 H11 120.5(16) no
C7 C12 H12 119.8(17) no
C11 C12 H12 118.8(17) no

loop_
_geom_bond_atom_site_label_1
_geom_bond_atom_site_label_2
_geom_bond_distance
_geom_bond_publ_flag
Mo1 C1 2.330(2) yes
Mo1 C2 2.359(2) yes
Mo1 C3 2.374(2) yes
Mo1 C4 2.341(2) yes
Mo1 C5 2.335(3) yes
Mo1 C6 2.386(2) yes
Mo1 C13 1.991(3) yes
Mo1 C14 1.988(2) yes
Mo1 C15 1.987(2) yes
O1 C13 1.142(3) yes
O2 C14 1.142(3) yes
O3 C15 1.147(3) yes
C1 C2 1.420(3) no
C1 C5 1.411(3) no
C2 C3 1.408(3) no
C3 C4 1.414(3) no
C4 C5 1.421(3) no
C6 C7 1.487(3) no
C7 C8 1.398(3) no
C7 C12 1.406(3) no
C8 C9 1.385(3) no
C9 C10 1.379(3) no
C10 C11 1.384(4) no
C11 C12 1.386(3) no
C1 H1 0.90(3) no
C2 H2 0.90(2) no
C3 H3 0.93(3) no
C4 H4 0.92(3) no
C5 H5 0.92(3) no
C6 H6A 0.92(3) no
C6 H6B 0.96(3) no
C8 H8 0.96(3) no
C9 H9 0.92(3) no
C10 H10 0.91(3) no
C11 H11 0.95(3) no
C12 H12 0.90(3) no

loop_
_geom_torsion_atom_site_label_1
_geom_torsion_atom_site_label_2
_geom_torsion_atom_site_label_3
_geom_torsion_atom_site_label_4
_geom_torsion
_geom_torsion_publ_flag
C2 Mo1 C1 C5 115.3(2) no
C3 Mo1 C1 C2 -36.61(13) no
C3 Mo1 C1 C5 78.71(15) no
C4 Mo1 C1 C2 -77.79(15) no
C4 Mo1 C1 C5 37.53(13) no
C5 Mo1 C1 C2 -115.3(2) no
C6 Mo1 C1 C2 74.78(14) no
C6 Mo1 C1 C5 -169.90(14) no
C13 Mo1 C1 C2 10.8(2) no
C13 Mo1 C1 C5 126.08(17) no
C14 Mo1 C1 C2 -128.40(15) no
C14 Mo1 C1 C5 -13.08(19) no
C15 Mo1 C1 C2 150.22(14) no
C15 Mo1 C1 C5 -94.47(15) no
C1 Mo1 C2 C3 -116.7(2) no
C3 Mo1 C2 C1 116.7(2) no
C4 Mo1 C2 C1 79.67(15) no
C4 Mo1 C2 C3 -36.99(15) no
C5 Mo1 C2 C1 37.75(14) no
C5 Mo1 C2 C3 -78.90(16) no
C6 Mo1 C2 C1 -103.21(15) no
C6 Mo1 C2 C3 140.13(16) no
C13 Mo1 C2 C1 -173.35(14) no
C13 Mo1 C2 C3 70.00(16) no
C14 Mo1 C2 C1 91.7(2) no
C14 Mo1 C2 C3 -25.0(2) no
C15 Mo1 C2 C1 -40.43(18) no
C15 Mo1 C2 C3 -157.08(14) no
C1 Mo1 C3 C2 37.31(15) no
C1 Mo1 C3 C4 -79.49(16) no
C2 Mo1 C3 C4 -116.8(2) no
C4 Mo1 C3 C2 116.8(2) no
C5 Mo1 C3 C2 78.94(16) no
C5 Mo1 C3 C4 -37.86(14) no
C6 Mo1 C3 C2 -42.13(17) no
C6 Mo1 C3 C4 -158.92(14) no
C13 Mo1 C3 C2 -117.06(16) no
C13 Mo1 C3 C4 126.15(15) no
C14 Mo1 C3 C2 164.76(15) no
C14 Mo1 C3 C4 47.96(17) no
C15 Mo1 C3 C2 56.8(3) no
C15 Mo1 C3 C4 -60.0(3) no
C1 Mo1 C4 C3 78.31(15) no
C1 Mo1 C4 C5 -37.32(13) no
C2 Mo1 C4 C3 36.66(14) no
C2 Mo1 C4 C5 -78.97(15) no
C3 Mo1 C4 C5 -115.6(2) no
C5 Mo1 C4 C3 115.6(2) no
C6 Mo1 C4 C3 32.2(2) no
C6 Mo1 C4 C5 -83.43(18) no
C13 Mo1 C4 C3 -61.79(16) no
C13 Mo1 C4 C5 -177.42(13) no
C14 Mo1 C4 C3 -136.42(16) no
C14 Mo1 C4 C5 107.95(14) no
C15 Mo1 C4 C3 156.04(14) no
C15 Mo1 C4 C5 40.42(18) no
C1 Mo1 C5 C4 116.03(19) no
C2 Mo1 C5 C1 -37.81(13) no
C2 Mo1 C5 C4 78.22(14) no
C3 Mo1 C5 C1 -78.71(15) no
C3 Mo1 C5 C4 37.32(13) no
C4 Mo1 C5 C1 -116.03(19) no
C6 Mo1 C5 C1 12.48(17) no
C6 Mo1 C5 C4 128.50(13) no
C13 Mo1 C5 C1 -111.39(19) no
C13 Mo1 C5 C4 4.6(2) no
C14 Mo1 C5 C1 170.31(14) no
C14 Mo1 C5 C4 -73.66(14) no
C15 Mo1 C5 C1 93.56(15) no
C15 Mo1 C5 C4 -150.42(13) no
C1 Mo1 C6 C7 23.84(16) no
C2 Mo1 C6 C7 58.03(16) no
C3 Mo1 C6 C7 80.64(17) no
C4 Mo1 C6 C7 61.9(2) no
C5 Mo1 C6 C7 16.7(2) no
C13 Mo1 C6 C7 170.65(17) no
C14 Mo1 C6 C7 -133.40(16) no
C15 Mo1 C6 C7 -78.54(16) no
Mo1 C1 C2 C3 64.39(17) no
C5 C1 C2 Mo1 -64.95(17) no
C5 C1 C2 C3 -0.6(3) no
Mo1 C1 C5 C4 -64.23(17) no
C2 C1 C5 Mo1 65.55(17) no
C2 C1 C5 C4 1.3(3) no
Mo1 C2 C3 C4 62.66(17) no
C1 C2 C3 Mo1 -63.08(17) no
C1 C2 C3 C4 -0.4(3) no
Mo1 C3 C4 C5 64.46(17) no
C2 C3 C4 Mo1 -63.22(17) no
C2 C3 C4 C5 1.2(3) no
Mo1 C4 C5 C1 64.04(17) no
C3 C4 C5 Mo1 -65.62(17) no
C3 C4 C5 C1 -1.6(3) no
Mo1 C6 C7 C8 82.2(2) no
Mo1 C6 C7 C12 -98.2(2) no
C6 C7 C8 C9 -178.0(2) no
C12 C7 C8 C9 2.3(3) no
C6 C7 C12 C11 177.8(2) no
C8 C7 C12 C11 -2.5(3) no
C7 C8 C9 C10 0.0(4) no
C8 C9 C10 C11 -2.2(4) no
C9 C10 C11 C12 1.9(4) no
C10 C11 C12 C7 0.5(4) no
